data_4020828
loop_
_publ_author_name
'Shengming Ma'
'Bin Wu'
'Zhangjie Shi'

_publ_section_title
;
 An Efficient Synthesis of 4-Halo-5-hydroxyfuran-2(5H)-ones
 via the Sequential Halolactonization and \g-Hydroxylation
 of 4-Aryl-2,3-alkadienoic Acids
;
_journal_name_full 'Journal of Organic Chemistry'
_journal_page_first 1429
_journal_page_last 1431
_journal_paper_doi 10.1021/jo0355698
_journal_volume 69
_journal_year 2004
_chemical_formula_sum 'C11 H9 I O3'
_chemical_formula_weight 316.09
_space_group_IT_number 14
_symmetry_cell_setting monoclinic
_symmetry_space_group_name_Hall '-P 2yn'
_symmetry_space_group_name_H-M 'P 1 21/n 1'
_cell_angle_alpha 90.00
_cell_angle_beta 116.23(2)
_cell_angle_gamma 90.00
_cell_formula_units_Z 4
_cell_length_a 12.900(5)
_cell_length_b 7.216(2)
_cell_length_c 13.626(3)
_cell_measurement_temperature 293(2)
_cell_volume 1137.8(6)
_diffrn_ambient_temperature 293(2)
_exptl_crystal_density_diffrn 1.845
_cod_depositor_comments
;
The following automatic conversions were performed:
'_symmetry_cell_setting' value 'Monoclinic' changed to 'monoclinic'
according to '/home/saulius/struct/CIF-dictionaries/cif_core.dic'
dictionary named 'cif_core.dic' version 2.4.1 from 2010-06-29.

Automatic conversion script
Id: cif_fix_enum 1527 2010-12-29 10:47:43Z saulius 
;
_cod_original_sg_symbol_H-M 'P 21/n'
_cod_original_formula_sum 'C11 H9 O3 I1'
_cod_database_code 4020828

loop_
_symmetry_equiv_pos_as_xyz
'x, y, z'
'1/2-x,1/2+y, 1/2-z'
'-x, -y, -z'
'1/2+x, 1/2-y, 1/2+z'

loop_
_atom_site_label
_atom_site_type_symbol
_atom_site_fract_x
_atom_site_fract_y
_atom_site_fract_z
_atom_site_U_iso_or_equiv
_atom_site_adp_type
_atom_site_occupancy
_atom_site_symmetry_multiplicity
_atom_site_calc_flag
_atom_site_refinement_flags
_atom_site_disorder_assembly
_atom_site_disorder_group
I1 I 0.55144(4) 0.12634(5) 0.31277(4) 0.0625 Uani 1 1 d . . .
O1 O 0.8430(7) 0.7044(7) 0.4036(3) 0.0650 Uani 1 1 d . . .
O2 O 0.6633(3) 0.6710(5) 0.2723(3) 0.0457 Uani 1 1 d . . .
O3 O 0.5368(3) 0.4831(5) 0.1311(3) 0.0476 Uani 1 1 d . . .
C1 C 0.6329(4) 0.3738(6) 0.3201(4) 0.0389 Uani 1 1 d . . .
C2 C 0.5713(4) 0.5276(7) 0.2397(4) 0.0383 Uani 1 1 d . . .
C3 C 0.7575(4) 0.6087(8) 0.3595(4) 0.0460 Uani 1 1 d . . .
C4 C 0.7403(4) 0.4233(7) 0.3889(4) 0.0417 Uani 1 1 d . . .
C5 C 0.8320(5) 0.319(1) 0.4797(5) 0.0644 Uani 1 1 d . . .
C6 C 0.4714(4) 0.6161(6) 0.2525(5) 0.0399 Uani 1 1 d . . .
C7 C 0.3754(5) 0.6758(9) 0.1618(5) 0.0591 Uani 1 1 d . . .
C8 C 0.2853(6) 0.758(1) 0.1741(7) 0.0795 Uani 1 1 d . . .
C9 C 0.2908(6) 0.7871(10) 0.2752(7) 0.0771 Uani 1 1 d . . .
C10 C 0.3851(6) 0.728(1) 0.3644(6) 0.0728 Uani 1 1 d . . .
C11 C 0.4769(5) 0.6424(8) 0.3543(5) 0.0588 Uani 1 1 d . . .
H1 H 0.8492 0.2039 0.4508 0.0728 Uiso 1 1 calc R . .
H2 H 0.9003 0.3859 0.5146 0.0763 Uiso 1 1 calc R . .
H3 H 0.8052 0.2800 0.5322 0.0763 Uiso 1 1 calc R . .
H4 H 0.3717 0.6606 0.0905 0.0689 Uiso 1 1 calc R . .
H5 H 0.2175 0.7990 0.1099 0.0877 Uiso 1 1 calc R . .
H6 H 0.2281 0.8476 0.2815 0.0934 Uiso 1 1 calc R . .
H7 H 0.3894 0.7449 0.4375 0.0826 Uiso 1 1 calc R . .
H8 H 0.5452 0.6033 0.4182 0.0690 Uiso 1 1 calc R . .
H9 H 0.5942 0.4091 0.1274 0.0932 Uiso 1 1 calc R . .

loop_
_atom_site_aniso_label
_atom_site_aniso_U_11
_atom_site_aniso_U_22
_atom_site_aniso_U_33
_atom_site_aniso_U_23
_atom_site_aniso_U_13
_atom_site_aniso_U_12
I1 0.0729(3) 0.0415(3) 0.0654(3) -0.0145(2) 0.0236(2) 0.0006(2)
O1 0.052(2) 0.084(3) 0.056(2) -0.030(2) 0.021(2) -0.009(2)
O2 0.043(2) 0.041(2) 0.055(2) -0.007(2) 0.023(2) 0.001(2)
O3 0.051(2) 0.053(2) 0.035(2) 0.008(2) 0.015(2) -0.004(2)
C1 0.043(2) 0.033(2) 0.042(2) -0.001(2) 0.020(2) 0.000(2)
C2 0.035(2) 0.037(2) 0.039(2) -0.005(2) 0.013(2) -0.004(2)
C3 0.042(3) 0.061(3) 0.040(3) -0.010(2) 0.023(2) -0.008(2)
C4 0.035(2) 0.051(3) 0.038(2) 0.003(2) 0.015(2) 0.001(2)
C5 0.048(3) 0.084(4) 0.051(3) 0.014(3) 0.012(3) 0.014(3)
C6 0.035(2) 0.030(2) 0.057(3) -0.001(2) 0.022(2) 0.000(2)
C7 0.050(3) 0.066(4) 0.060(4) 0.015(3) 0.022(3) 0.015(3)
C8 0.052(4) 0.088(5) 0.095(5) 0.029(4) 0.029(4) 0.024(4)
C9 0.066(4) 0.063(4) 0.121(7) 0.003(4) 0.058(5) -0.013(4)
C10 0.067(4) 0.084(5) 0.080(5) 0.000(4) 0.044(4) -0.019(4)
C11 0.053(3) 0.063(4) 0.060(4) 0.001(3) 0.024(3) -0.011(3)

loop_
_geom_bond_atom_site_label_1
_geom_bond_atom_site_label_2
_geom_bond_distance
_geom_bond_site_symmetry_2
_geom_bond_publ_flag
I1 C1 2.052(4) . ?
O1 C3 1.211(6) . ?
O2 C2 1.487(6) . ?
O2 C3 1.347(6) . ?
O3 C2 1.382(6) . ?
C1 C2 1.515(7) . ?
C1 C4 1.333(7) . ?
C2 C6 1.517(7) . ?
C3 C4 1.442(7) . ?
C4 C5 1.485(7) . ?
C6 C7 1.376(8) . ?
C6 C11 1.369(8) . ?
C7 C8 1.381(9) . ?
C8 C9 1.36(1) . ?
C9 C10 1.35(1) . ?
C10 c11 1.396(9) . ?

loop_
_cod_related_entry_id
_cod_related_entry_database
_cod_related_entry_code
1 ChemSpider 4415599
